data_2021680
loop_
_publ_author_name
'Eugenia D. Voronova'
'Alexander A. Golovanov'
'Ivan S. Odin'
'Maksim A. Anisimov'
'Pavel V. Dorovatovskii'
'Yan V. Zubavichus'
'Anna V. Vologzhanina'

_publ_section_title
;
 Peculiarities of supramolecular organization of cyclic ketones with
 vinylacetylene fragments
;
_journal_coeditor_code JX3023
_journal_issue 12
_journal_name_full 'Acta Crystallographica, Section C'
_journal_page_first 1674
_journal_page_last 1683
_journal_paper_doi 10.1107/S2053229618015838
_journal_volume 74
_journal_year 2018
_chemical_formula_iupac 'C18 H20 O2'
_chemical_formula_moiety 'C18 H20 O2'
_chemical_formula_sum 'C18 H20 O2'
_chemical_formula_weight 268.34
_chemical_name_systematic
;
6-(3-Butylprop-2-yn-1-ylidene)-2-(furan-2-ylmethylene)cyclohexanone
;
_space_group_crystal_system triclinic
_space_group_IT_number 2
_space_group_name_Hall '-P 1'
_space_group_name_H-M_alt 'P -1'
_atom_sites_solution_hydrogens geom
_atom_sites_solution_primary dual
_audit_creation_method
;
Olex2 1.2
(compiled 2018.05.29 svn.r3508 for OlexSys, GUI svn.r5506)
;
_cell_angle_alpha 84.218(3)
_cell_angle_beta 70.882(3)
_cell_angle_gamma 66.632(3)
_cell_formula_units_Z 2
_cell_length_a 9.2801(14)
_cell_length_b 9.5498(14)
_cell_length_c 9.6407(14)
_cell_measurement_reflns_used 2852
_cell_measurement_temperature 120
_cell_measurement_theta_max 34.66
_cell_measurement_theta_min 2.32
_cell_volume 740.63(19)
_computing_cell_refinement
;
SAINT (Bruker, 2010)
;
_computing_data_collection
;
APEX (Bruker, 2010)
;
_computing_data_reduction
;
SAINT (Bruker, 2010)
;
_computing_molecular_graphics
;
OLEX2 (Dolomanov <i>et al.</i>, 2009)
;
_computing_publication_material
;
OLEX2 (Dolomanov <i>et al.</i>, 2009)
;
_computing_structure_refinement
;
SHELXL2014 (Sheldrick, 2015b)
;
_computing_structure_solution
;
SHELXT (Sheldrick, 2015a)
;
_diffrn_ambient_temperature 120
_diffrn_detector_area_resol_mean 8
_diffrn_measured_fraction_theta_full 1.000
_diffrn_measured_fraction_theta_max 0.963
_diffrn_measurement_device_type 'Bruker SMART APEX CCD area detector'
_diffrn_measurement_method '\w and \f scans'
_diffrn_radiation_monochromator graphite
_diffrn_radiation_type MoK\a
_diffrn_radiation_wavelength 0.71073
_diffrn_reflns_av_R_equivalents 0.0315
_diffrn_reflns_av_unetI/netI 0.0558
_diffrn_reflns_limit_h_max 15
_diffrn_reflns_limit_h_min -15
_diffrn_reflns_limit_k_max 15
_diffrn_reflns_limit_k_min -15
_diffrn_reflns_limit_l_max 15
_diffrn_reflns_limit_l_min -15
_diffrn_reflns_number 13735
_diffrn_reflns_theta_full 25.242
_diffrn_reflns_theta_max 36.053
_diffrn_reflns_theta_min 2.325
_diffrn_source 'sealed tube'
_exptl_absorpt_coefficient_mu 0.077
_exptl_absorpt_correction_T_max 0.7471
_exptl_absorpt_correction_T_min 0.6691
_exptl_absorpt_correction_type multi-scan
_exptl_absorpt_process_details
;
(SADABS; Bruker, 2015)
;
_exptl_crystal_colour yellow
_exptl_crystal_density_diffrn 1.203
_exptl_crystal_density_meas .
_exptl_crystal_description prism
_exptl_crystal_F_000 288
_exptl_crystal_size_max 0.4
_exptl_crystal_size_mid 0.3
_exptl_crystal_size_min 0.2
_refine_diff_density_max 0.451
_refine_diff_density_min -0.324
_refine_ls_extinction_coef .
_refine_ls_extinction_method none
_refine_ls_goodness_of_fit_ref 1.033
_refine_ls_hydrogen_treatment constr
_refine_ls_matrix_type full
_refine_ls_number_parameters 182
_refine_ls_number_reflns 6779
_refine_ls_number_restraints 0
_refine_ls_restrained_S_all 1.033
_refine_ls_R_factor_all 0.0903
_refine_ls_R_factor_gt 0.0577
_refine_ls_shift/su_max 0.001
_refine_ls_shift/su_mean 0.000
_refine_ls_structure_factor_coef Fsqd
_refine_ls_weighting_details 'w=1/[\s^2^(Fo^2^)+(0.0500P)^2^+0.1500P] where P=(Fo^2^+2Fc^2^)/3'
_refine_ls_weighting_scheme calc
_refine_ls_wR_factor_gt 0.1249
_refine_ls_wR_factor_ref 0.1390
_reflns_number_gt 4496
_reflns_number_total 6779
_reflns_threshold_expression 'I > 2\s(I)'
_cod_data_source_file 5b.cif
_cod_data_source_block 5b
_cod_database_code 2021680
_shelx_space_group_comment
;
The symmetry employed for this shelxl refinement is uniquely defined
by the following loop, which should always be used as a source of
symmetry information in preference to the above space-group names.
They are only intended as comments.
;
_shelx_estimated_absorpt_t_min 0.970
_shelx_estimated_absorpt_t_max 0.985
_shelxl_version_number 2.014

loop_
_space_group_symop_operation_xyz
'x, y, z'
'-x, -y, -z'

loop_
_atom_site_type_symbol
_atom_site_label
_atom_site_fract_x
_atom_site_fract_y
_atom_site_fract_z
_atom_site_U_iso_or_equiv
_atom_site_adp_type
_atom_site_calc_flag
_atom_site_occupancy
_atom_site_disorder_assembly
_atom_site_disorder_group
O O1 0.23655(10) 0.69376(8) 0.12731(9) 0.02436(17) Uani d 1 . .
O O2 0.06610(10) 0.31249(8) 0.04610(9) 0.02500(17) Uani d 1 . .
C C1 0.33819(12) 0.58373(11) 0.16766(11) 0.01795(18) Uani d 1 . .
C C2 0.46380(12) 0.60414(11) 0.21891(11) 0.01820(18) Uani d 1 . .
C C3 0.60114(13) 0.46600(12) 0.24468(13) 0.0239(2) Uani d 1 . .
H H3A 0.6485 0.4939 0.3108 0.029 Uiso calc 1 . .
H H3B 0.6898 0.4268 0.1502 0.029 Uiso calc 1 . .
C C4 0.53785(15) 0.34239(12) 0.31322(13) 0.0248(2) Uani d 1 . .
H H4A 0.4514 0.3808 0.4090 0.030 Uiso calc 1 . .
H H4B 0.6297 0.2524 0.3310 0.030 Uiso calc 1 . .
C C5 0.46633(13) 0.29535(11) 0.21279(12) 0.0210(2) Uani d 1 . .
H H5A 0.5576 0.2404 0.1247 0.025 Uiso calc 1 . .
H H5B 0.4148 0.2239 0.2649 0.025 Uiso calc 1 . .
C C6 0.33968(12) 0.42801(11) 0.16475(11) 0.01714(18) Uani d 1 . .
C C7 0.22526(12) 0.41645(11) 0.11416(11) 0.01856(18) Uani d 1 . .
H H7 0.1503 0.5099 0.0905 0.022 Uiso calc 1 . .
C C8 0.20164(12) 0.28237(11) 0.09137(11) 0.01880(18) Uani d 1 . .
C C9 0.27716(13) 0.12861(11) 0.10131(12) 0.0217(2) Uani d 1 . .
H H9 0.3737 0.0765 0.1294 0.026 Uiso calc 1 . .
C C10 0.18437(14) 0.06108(12) 0.06178(13) 0.0259(2) Uani d 1 . .
H H10 0.2061 -0.0447 0.0588 0.031 Uiso calc 1 . .
C C11 0.05936(15) 0.17637(13) 0.02933(14) 0.0282(2) Uani d 1 . .
H H11 -0.0225 0.1639 -0.0012 0.034 Uiso calc 1 . .
C C12 0.44379(13) 0.74814(12) 0.24116(12) 0.0217(2) Uani d 1 . .
H H12 0.3501 0.8275 0.2242 0.026 Uiso calc 1 . .
C C13 0.55011(14) 0.79231(12) 0.28780(12) 0.0232(2) Uani d 1 . .
C C14 0.63463(14) 0.83827(13) 0.32581(13) 0.0250(2) Uani d 1 . .
C C15 0.73884(15) 0.88956(13) 0.37614(14) 0.0270(2) Uani d 1 . .
H H15A 0.6674 0.9664 0.4573 0.032 Uiso calc 1 . .
H H15B 0.7952 0.9402 0.2946 0.032 Uiso calc 1 . .
C C16 0.86873(14) 0.76120(13) 0.42901(13) 0.0250(2) Uani d 1 . .
H H16A 0.8134 0.7083 0.5088 0.030 Uiso calc 1 . .
H H16B 0.9435 0.6861 0.3471 0.030 Uiso calc 1 . .
C C17 0.96963(16) 0.82046(16) 0.48471(15) 0.0330(3) Uani d 1 . .
H H17A 0.8937 0.9013 0.5613 0.040 Uiso calc 1 . .
H H17B 1.0308 0.8670 0.4027 0.040 Uiso calc 1 . .
C C18 1.09177(17) 0.69700(19) 0.54821(16) 0.0439(4) Uani d 1 . .
H H18A 1.1686 0.6173 0.4726 0.066 Uiso calc 1 . .
H H18B 1.0318 0.6525 0.6314 0.066 Uiso calc 1 . .
H H18C 1.1539 0.7414 0.5817 0.066 Uiso calc 1 . .

loop_
_atom_site_aniso_label
_atom_site_aniso_U_11
_atom_site_aniso_U_22
_atom_site_aniso_U_33
_atom_site_aniso_U_12
_atom_site_aniso_U_13
_atom_site_aniso_U_23
O1 0.0267(4) 0.0158(3) 0.0373(4) -0.0081(3) -0.0200(3) 0.0052(3)
O2 0.0258(4) 0.0167(3) 0.0397(5) -0.0077(3) -0.0207(3) 0.0030(3)
C1 0.0185(4) 0.0170(4) 0.0197(4) -0.0070(3) -0.0080(3) 0.0020(3)
C2 0.0188(4) 0.0185(4) 0.0192(4) -0.0078(3) -0.0082(4) 0.0029(3)
C3 0.0221(5) 0.0211(5) 0.0335(6) -0.0082(4) -0.0162(4) 0.0046(4)
C4 0.0293(5) 0.0206(5) 0.0306(6) -0.0101(4) -0.0184(5) 0.0076(4)
C5 0.0235(5) 0.0150(4) 0.0264(5) -0.0063(4) -0.0123(4) 0.0032(4)
C6 0.0186(4) 0.0152(4) 0.0185(4) -0.0068(3) -0.0070(3) 0.0019(3)
C7 0.0195(4) 0.0148(4) 0.0217(5) -0.0062(3) -0.0076(4) 0.0017(3)
C8 0.0181(4) 0.0171(4) 0.0234(5) -0.0066(3) -0.0097(4) 0.0015(3)
C9 0.0218(5) 0.0161(4) 0.0296(5) -0.0058(4) -0.0132(4) 0.0014(4)
C10 0.0291(5) 0.0163(4) 0.0377(6) -0.0085(4) -0.0178(5) 0.0011(4)
C11 0.0312(6) 0.0200(5) 0.0434(7) -0.0118(4) -0.0219(5) 0.0015(4)
C12 0.0230(5) 0.0206(5) 0.0257(5) -0.0096(4) -0.0119(4) 0.0025(4)
C13 0.0259(5) 0.0206(5) 0.0265(5) -0.0102(4) -0.0115(4) 0.0020(4)
C14 0.0272(5) 0.0237(5) 0.0281(5) -0.0111(4) -0.0120(4) 0.0005(4)
C15 0.0291(6) 0.0259(5) 0.0338(6) -0.0138(4) -0.0150(5) -0.0015(4)
C16 0.0226(5) 0.0272(5) 0.0284(5) -0.0115(4) -0.0091(4) -0.0007(4)
C17 0.0296(6) 0.0426(7) 0.0345(6) -0.0175(5) -0.0144(5) -0.0028(5)
C18 0.0293(7) 0.0655(10) 0.0373(7) -0.0153(7) -0.0158(6) 0.0046(7)

loop_
_atom_type_symbol
_atom_type_description
_atom_type_scat_dispersion_real
_atom_type_scat_dispersion_imag
_atom_type_scat_source
C C 0.0033 0.0016 'International Tables Vol C Tables 4.2.6.8 and 6.1.1.4'
H H 0.0000 0.0000 'International Tables Vol C Tables 4.2.6.8 and 6.1.1.4'
O O 0.0106 0.0060 'International Tables Vol C Tables 4.2.6.8 and 6.1.1.4'

loop_
_geom_angle_atom_site_label_1
_geom_angle_atom_site_label_2
_geom_angle_atom_site_label_3
_geom_angle_site_symmetry_1
_geom_angle_site_symmetry_3
_geom_angle
C11 O2 C8 . . 106.96(8)
O1 C1 C2 . . 120.48(9)
O1 C1 C6 . . 120.95(9)
C6 C1 C2 . . 118.56(8)
C1 C2 C3 . . 119.03(9)
C12 C2 C1 . . 116.87(9)
C12 C2 C3 . . 124.09(9)
C2 C3 H3A . . 109.6
C2 C3 H3B . . 109.6
C2 C3 C4 . . 110.44(9)
H3A C3 H3B . . 108.1
C4 C3 H3A . . 109.6
C4 C3 H3B . . 109.6
C3 C4 H4A . . 109.5
C3 C4 H4B . . 109.5
C3 C4 C5 . . 110.80(9)
H4A C4 H4B . . 108.1
C5 C4 H4A . . 109.5
C5 C4 H4B . . 109.5
C4 C5 H5A . . 108.9
C4 C5 H5B . . 108.9
H5A C5 H5B . . 107.7
C6 C5 C4 . . 113.29(8)
C6 C5 H5A . . 108.9
C6 C5 H5B . . 108.9
C1 C6 C5 . . 119.92(9)
C7 C6 C1 . . 115.73(8)
C7 C6 C5 . . 124.33(9)
C6 C7 H7 . . 115.7
C6 C7 C8 . . 128.70(9)
C8 C7 H7 . . 115.7
O2 C8 C7 . . 113.56(8)
C9 C8 O2 . . 108.80(9)
C9 C8 C7 . . 137.64(10)
C8 C9 H9 . . 126.5
C8 C9 C10 . . 107.02(9)
C10 C9 H9 . . 126.5
C9 C10 H10 . . 126.8
C11 C10 C9 . . 106.45(9)
C11 C10 H10 . . 126.8
O2 C11 H11 . . 124.6
C10 C11 O2 . . 110.78(10)
C10 C11 H11 . . 124.6
C2 C12 H12 . . 117.1
C2 C12 C13 . . 125.79(10)
C13 C12 H12 . . 117.1
C14 C13 C12 . . 176.18(12)
C13 C14 C15 . . 177.80(12)
C14 C15 H15A . . 108.8
C14 C15 H15B . . 108.8
C14 C15 C16 . . 113.67(9)
H15A C15 H15B . . 107.7
C16 C15 H15A . . 108.8
C16 C15 H15B . . 108.8
C15 C16 H16A . . 109.3
C15 C16 H16B . . 109.3
H16A C16 H16B . . 107.9
C17 C16 C15 . . 111.74(10)
C17 C16 H16A . . 109.3
C17 C16 H16B . . 109.3
C16 C17 H17A . . 109.0
C16 C17 H17B . . 109.0
C16 C17 C18 . . 113.00(12)
H17A C17 H17B . . 107.8
C18 C17 H17A . . 109.0
C18 C17 H17B . . 109.0
C17 C18 H18A . . 109.5
C17 C18 H18B . . 109.5
C17 C18 H18C . . 109.5
H18A C18 H18B . . 109.5
H18A C18 H18C . . 109.5
H18B C18 H18C . . 109.5

loop_
_geom_bond_atom_site_label_1
_geom_bond_atom_site_label_2
_geom_bond_site_symmetry_2
_geom_bond_distance
O1 C1 . 1.2317(12)
O2 C8 . 1.3793(12)
O2 C11 . 1.3540(13)
C1 C2 . 1.4892(14)
C1 C6 . 1.4847(13)
C2 C3 . 1.4947(14)
C2 C12 . 1.3424(14)
C3 H3A . 0.9900
C3 H3B . 0.9900
C3 C4 . 1.5211(15)
C4 H4A . 0.9900
C4 H4B . 0.9900
C4 C5 . 1.5248(15)
C5 H5A . 0.9900
C5 H5B . 0.9900
C5 C6 . 1.5026(13)
C6 C7 . 1.3494(14)
C7 H7 . 0.9500
C7 C8 . 1.4306(14)
C8 C9 . 1.3623(14)
C9 H9 . 0.9500
C9 C10 . 1.4169(15)
C10 H10 . 0.9500
C10 C11 . 1.3457(15)
C11 H11 . 0.9500
C12 H12 . 0.9500
C12 C13 . 1.4187(15)
C13 C14 . 1.1982(15)
C14 C15 . 1.4635(15)
C15 H15A . 0.9900
C15 H15B . 0.9900
C15 C16 . 1.5231(16)
C16 H16A . 0.9900
C16 H16B . 0.9900
C16 C17 . 1.5154(16)
C17 H17A . 0.9900
C17 H17B . 0.9900
C17 C18 . 1.5161(19)
C18 H18A . 0.9800
C18 H18B . 0.9800
C18 H18C . 0.9800

_cod_database_fobs_code 2021680
